data_9010803
loop_
_publ_author_name
'Hatert, F.'
'Pasero, M.'
'Perchiazzi, N.'
'Theye, T.'

_publ_section_title
;
 Pumpellyite-(Al), a new mineral from Bertrix, Belgian Ardennes
;
_journal_name_full 'European Journal of Mineralogy'
_journal_page_first 247
_journal_page_last 253
_journal_paper_doi 10.1127/0935-1221/2007/0019-1720
_journal_volume 19
_journal_year 2007
_chemical_compound_source 'Bertrix, Ardennes mountains, Belgium'
_chemical_formula_sum 'Al2.75 Ca2 Fe0.125 Mg0.125 O14 Si3'
_chemical_name_mineral Pumpellyite-(Al)
_space_group_IT_number 12
_symmetry_space_group_name_Hall '-A 2y'
_symmetry_space_group_name_H-M 'A 1 2/m 1'
_cell_angle_alpha 90
_cell_angle_beta 97.26
_cell_angle_gamma 90
_cell_length_a 8.818
_cell_length_b 5.898
_cell_length_c 19.126
_cell_formula_units_Z 4
_cell_volume 986.741
_database_code_amcsd 0007217
_exptl_crystal_density_diffrn 3.181
_cod_original_formula_sum 'Ca2 Al2.75 Fe.125 Mg.125 Si3 O14'
_cod_database_code 9010803

loop_
_space_group_symop_operation_xyz
x,y,z
x,1/2+y,1/2+z
x,-y,z
x,1/2-y,1/2+z
-x,-y,-z
-x,1/2-y,1/2-z
-x,y,-z
-x,1/2+y,1/2-z

loop_
_atom_site_label
_atom_site_fract_x
_atom_site_fract_y
_atom_site_fract_z
_atom_site_occupancy
_atom_site_U_iso_or_equiv
Ca1 0.25010 0.50000 0.33970 1.00000 0.04100
Ca2 0.19030 0.50000 0.15470 1.00000 0.04100
AlM1 0.50000 0.25000 0.25000 0.75000 0.03400
FeM1 0.50000 0.25000 0.25000 0.12500 0.03400
MgM1 0.50000 0.25000 0.25000 0.12500 0.03400
AlM2 0.25430 0.24850 0.49630 1.00000 0.02500
Si1 0.05560 0.00000 0.09340 1.00000 0.03400
Si2 0.17110 0.00000 0.24770 1.00000 0.03400
Si3 0.46270 0.00000 0.40420 1.00000 0.03400
O1 0.14150 0.22300 0.07030 1.00000 0.04700
O2 0.27930 0.22650 0.24520 1.00000 0.04700
O3 0.37010 0.22860 0.41710 1.00000 0.04700
O4 0.12430 0.50000 0.44080 1.00000 0.04700
O5 0.12560 0.00000 0.45900 1.00000 0.04700
O6 0.36620 0.50000 0.04780 1.00000 0.04700
O7 0.37060 0.00000 0.03150 1.00000 0.04700
O8 0.03890 0.00000 0.17760 1.00000 0.04700
O9 0.48300 0.50000 0.17550 1.00000 0.04700
O10 0.06580 0.00000 0.31290 1.00000 0.04700
O11 0.50970 0.50000 0.31880 1.00000 0.04700

loop_
_cod_related_entry_id
_cod_related_entry_database
_cod_related_entry_code
1 AMCSD 0007217
